data_4132453
loop_
_publ_author_name
'Wang, Justin Y.'
'Strom, Alexandra E.'
'Hartwig, John F.'

_publ_section_title
;
 Mechanistic Studies of Palladium-Catalyzed Aminocarbonylation of Aryl
 Chlorides with Carbon Monoxide and Ammonia.
;
_journal_issue 25
_journal_name_full 'Journal of the American Chemical Society'
_journal_page_first 7979
_journal_page_last 7993
_journal_paper_doi 10.1021/jacs.8b04073
_journal_volume 140
_journal_year 2018
_chemical_formula_sum 'C29 H54 P2 Pd'
_chemical_formula_weight 571.06
_chemical_name_common JYW-1-177
_chemical_name_systematic hartwig126
_space_group.centring_type primitive

_space_group_crystal_system monoclinic
_space_group_IT_number 14
_space_group_name_Hall '-P 2yn'
_space_group_name_H-M_alt 'P 1 21/n 1'
_atom_sites_solution_hydrogens geom
_atom_sites_solution_primary iterative
_atom_sites_solution_secondary difmap
_audit_creation_method SHELXL-2014/7
_cell_angle_alpha 90
_cell_angle_beta 91.0070(10)
_cell_angle_gamma 90
_cell_formula_units_Z 2
_cell_length_a 9.5521(3)
_cell_length_b 9.1531(3)
_cell_length_c 16.1386(5)
_cell_measurement_reflns_used 9807
_cell_measurement_temperature 100(2)
_cell_measurement_theta_max 68.22
_cell_measurement_theta_min 4.83
_cell_volume 1410.80(8)
_computing_cell_refinement 'Bruker SAINT'
_computing_data_collection 'Bruker APEX2'
_computing_data_reduction 'Bruker SAINT'
_computing_molecular_graphics ORTEP-32
_computing_publication_material WinGX
_computing_structure_refinement SHELXL-2014
_computing_structure_solution SHELXT-2014
_diffrn_ambient_temperature 100(2)
_diffrn_detector_area_resol_mean 8.366
_diffrn_measured_fraction_theta_full 0.992
_diffrn_measured_fraction_theta_max 0.991
_diffrn_measurement_device_type 'Bruker APEX-II CCD'
_diffrn_measurement_method '\f and \w scans'
_diffrn_radiation_type CuK\a
_diffrn_radiation_wavelength 1.54178
_diffrn_reflns_av_R_equivalents 0.0437
_diffrn_reflns_av_unetI/netI 0.0188
_diffrn_reflns_Laue_measured_fraction_full 0.992
_diffrn_reflns_Laue_measured_fraction_max 0.991
_diffrn_reflns_limit_h_max 11
_diffrn_reflns_limit_h_min -11
_diffrn_reflns_limit_k_max 11
_diffrn_reflns_limit_k_min -11
_diffrn_reflns_limit_l_max 17
_diffrn_reflns_limit_l_min -19
_diffrn_reflns_number 27779
_diffrn_reflns_point_group_measured_fraction_full 0.992
_diffrn_reflns_point_group_measured_fraction_max 0.991
_diffrn_reflns_theta_full 67.000
_diffrn_reflns_theta_max 68.276
_diffrn_reflns_theta_min 5.340
_diffrn_source 'microfocus rotating anode'
_exptl_absorpt_coefficient_mu 6.465
_exptl_absorpt_correction_T_max 0.753
_exptl_absorpt_correction_T_min 0.582
_exptl_absorpt_correction_type multi-scan
_exptl_absorpt_process_details SADABS
_exptl_crystal_colour colorless
_exptl_crystal_density_diffrn 1.344
_exptl_crystal_description prism
_exptl_crystal_F_000 608
_exptl_crystal_size_max 0.040
_exptl_crystal_size_mid 0.030
_exptl_crystal_size_min 0.030
_refine_diff_density_max 0.552
_refine_diff_density_min -0.840
_refine_diff_density_rms 0.085
_refine_ls_extinction_method none
_refine_ls_goodness_of_fit_ref 1.365
_refine_ls_hydrogen_treatment constr
_refine_ls_matrix_type full
_refine_ls_number_parameters 136
_refine_ls_number_reflns 2563
_refine_ls_number_restraints 0
_refine_ls_restrained_S_all 1.365
_refine_ls_R_factor_all 0.0563
_refine_ls_R_factor_gt 0.0556
_refine_ls_shift/su_max 0.000
_refine_ls_shift/su_mean 0.000
_refine_ls_structure_factor_coef Fsqd
_refine_ls_weighting_details 'w=1/[\s^2^(Fo^2^)+5.8446P] where P=(Fo^2^+2Fc^2^)/3'
_refine_ls_weighting_scheme calc
_refine_ls_wR_factor_gt 0.1270
_refine_ls_wR_factor_ref 0.1273
_reflns_Friedel_coverage 0.000
_reflns_number_gt 2516
_reflns_number_total 2563
_reflns_threshold_expression 'I > 2\s(I)'
_cod_data_source_file ja8b04073_si_001.cif
_cod_data_source_block hartwig126
_cod_original_sg_symbol_H-M 'P 21/n'
_cod_database_code 4132453
_shelx_shelxl_version_number 2014/7
_shelx_space_group_comment
; 
The symmetry employed for this shelxl refinement is uniquely defined 
by the following loop, which should always be used as a source of 
symmetry information in preference to the above space-group names. 
They are only intended as comments. 
;
_shelx_estimated_absorpt_t_min 0.782
_shelx_estimated_absorpt_t_max 0.830

loop_
_space_group_symop_operation_xyz
'x, y, z'
'-x+1/2, y+1/2, -z+1/2'
'-x, -y, -z'
'x-1/2, -y-1/2, z-1/2'

loop_
_atom_site_label
_atom_site_type_symbol
_atom_site_fract_x
_atom_site_fract_y
_atom_site_fract_z
_atom_site_U_iso_or_equiv
_atom_site_adp_type
_atom_site_occupancy
_atom_site_site_symmetry_order
_atom_site_calc_flag
_atom_site_refinement_flags_posn
_atom_site_refinement_flags_adp
_atom_site_refinement_flags_occupancy
_atom_site_disorder_assembly
_atom_site_disorder_group
C1 C 0.7636(10) 0.7484(10) 0.5276(6) 0.029(2) Uiso 0.5 1 d . . P A 1
H1A H 0.7117 0.7796 0.4770 0.035 Uiso 0.5 1 calc R U P A 1
H1B H 0.7024 0.7268 0.5749 0.035 Uiso 0.5 1 calc R U P A 1
C2 C 0.8889(10) 0.8223(11) 0.5459(6) 0.032(2) Uiso 0.5 1 d . . P A 1
H2A H 0.9066 0.8476 0.6048 0.039 Uiso 0.5 1 calc R U P A 1
H2B H 0.9159 0.9005 0.5069 0.039 Uiso 0.5 1 calc R U P A 1
C3 C 0.9996(9) 0.7579(10) 0.5384(5) 0.0227(18) Uiso 0.25 1 d . . P B 2
H3A H 1.0359 0.8298 0.5792 0.027 Uiso 0.25 1 calc R U P B 2
H3B H 0.9823 0.8096 0.4853 0.027 Uiso 0.25 1 calc R U P B 2
C4 C 0.8645(16) 0.6956(17) 0.5685(9) 0.016(3) Uiso 0.25 1 d . . P B 2
H4A H 0.8866 0.6260 0.6139 0.020 Uiso 0.25 1 calc R U P B 2
H4B H 0.8094 0.7762 0.5926 0.020 Uiso 0.25 1 calc R U P B 2
C5 C 0.7744(10) 0.6190(10) 0.5061(6) 0.0266(19) Uiso 0.25 1 d . . P B 2
H5A H 0.7736 0.6768 0.4542 0.032 Uiso 0.25 1 calc R U P B 2
H5B H 0.6773 0.6169 0.5266 0.032 Uiso 0.25 1 calc R U P B 2
C3A C 0.9996(9) 0.7579(10) 0.5384(5) 0.0227(18) Uiso 0.25 1 d . . P C 3
H3A1 H 0.9697 0.7567 0.5968 0.027 Uiso 0.25 1 calc R U P C 3
H3A2 H 1.0421 0.8544 0.5273 0.027 Uiso 0.25 1 calc R U P C 3
C4A C 0.869(2) 0.737(2) 0.4804(12) 0.035(4) Uiso 0.25 1 d . . P C 3
H4A1 H 0.8156 0.8293 0.4782 0.042 Uiso 0.25 1 calc R U P C 3
H4A2 H 0.9012 0.7154 0.4237 0.042 Uiso 0.25 1 calc R U P C 3
C5A C 0.7744(10) 0.6190(10) 0.5061(6) 0.0266(19) Uiso 0.25 1 d . . P C 3
H5A1 H 0.6814 0.6368 0.4799 0.032 Uiso 0.25 1 calc R U P C 3
H5A2 H 0.7628 0.6262 0.5668 0.032 Uiso 0.25 1 calc R U P C 3
C6 C 0.7136(10) 0.3237(10) 0.5495(6) 0.0195(13) Uiso 0.5 1 d . . P B 2
H6 H 0.6201 0.3729 0.5477 0.023 Uiso 0.5 1 calc R U P B 2
C7 C 0.7655(10) 0.3310(11) 0.6392(6) 0.0230(14) Uiso 0.5 1 d . . P B 2
H7A H 0.8647 0.2999 0.6407 0.028 Uiso 0.5 1 calc R U P B 2
H7B H 0.7632 0.4346 0.6568 0.028 Uiso 0.5 1 calc R U P B 2
C8 C 0.6930(16) 0.2475(15) 0.6991(10) 0.0261(14) Uiso 0.5 1 d . . P B 2
H8A H 0.6031 0.2970 0.7103 0.031 Uiso 0.5 1 calc R U P B 2
H8B H 0.7490 0.2485 0.7513 0.031 Uiso 0.5 1 calc R U P B 2
C9 C 0.6615(17) 0.0881(16) 0.6765(10) 0.0278(15) Uiso 0.5 1 d . . P B 2
H9A H 0.5974 0.0451 0.7175 0.033 Uiso 0.5 1 calc R U P B 2
H9B H 0.7493 0.0306 0.6773 0.033 Uiso 0.5 1 calc R U P B 2
C10 C 0.5928(11) 0.0830(13) 0.5888(7) 0.0286(16) Uiso 0.5 1 d . . P B 2
H10A H 0.4998 0.1306 0.5900 0.034 Uiso 0.5 1 calc R U P B 2
H10B H 0.5792 -0.0200 0.5718 0.034 Uiso 0.5 1 calc R U P B 2
C11 C 0.6881(12) 0.1637(12) 0.5241(8) 0.0267(15) Uiso 0.5 1 d . . P B 2
H11A H 0.7790 0.1123 0.5205 0.032 Uiso 0.5 1 calc R U P B 2
H11B H 0.6421 0.1606 0.4687 0.032 Uiso 0.5 1 calc R U P B 2
C12 C 0.7487(11) 0.3969(10) 0.3770(6) 0.0197(13) Uiso 0.5 1 d . . P B 2
H12 H 0.7577 0.2900 0.3654 0.024 Uiso 0.5 1 calc R U P B 2
C13 C 0.599(2) 0.4329(19) 0.3704(12) 0.0299(15) Uiso 0.5 1 d . . P B 2
H13A H 0.5491 0.3758 0.4127 0.036 Uiso 0.5 1 calc R U P B 2
H13B H 0.5877 0.5375 0.3841 0.036 Uiso 0.5 1 calc R U P B 2
C14 C 0.5348(15) 0.4068(14) 0.2928(8) 0.0304(16) Uiso 0.5 1 d . . P B 2
H14A H 0.4377 0.4444 0.2936 0.036 Uiso 0.5 1 calc R U P B 2
H14B H 0.5300 0.3000 0.2833 0.036 Uiso 0.5 1 calc R U P B 2
C15 C 0.6074(16) 0.4741(19) 0.2244(10) 0.0319(16) Uiso 0.5 1 d . . P B 2
H15A H 0.5928 0.5811 0.2270 0.038 Uiso 0.5 1 calc R U P B 2
H15B H 0.5646 0.4389 0.1718 0.038 Uiso 0.5 1 calc R U P B 2
C16 C 0.7818(13) 0.4405(15) 0.2229(8) 0.0289(15) Uiso 0.5 1 d . . P B 2
H16A H 0.8005 0.3368 0.2096 0.035 Uiso 0.5 1 calc R U P B 2
H16B H 0.8284 0.5032 0.1817 0.035 Uiso 0.5 1 calc R U P B 2
C17 C 0.8319(11) 0.4774(11) 0.3107(6) 0.0249(14) Uiso 0.5 1 d . . P B 2
H17A H 0.8232 0.5840 0.3196 0.030 Uiso 0.5 1 calc R U P B 2
H17B H 0.9322 0.4514 0.3168 0.030 Uiso 0.5 1 calc R U P B 2
C6A C 0.7370(10) 0.2866(10) 0.5469(6) 0.0195(13) Uiso 0.5 1 d . . P A 1
H6A H 0.6454 0.3395 0.5450 0.023 Uiso 0.5 1 calc R U P A 1
C7A C 0.7982(10) 0.2973(11) 0.6364(6) 0.0230(14) Uiso 0.5 1 d . . P A 1
H7A1 H 0.8132 0.4007 0.6521 0.028 Uiso 0.5 1 calc R U P A 1
H7A2 H 0.8890 0.2453 0.6407 0.028 Uiso 0.5 1 calc R U P A 1
C8A C 0.6838(16) 0.2214(15) 0.6970(10) 0.0261(14) Uiso 0.5 1 d . . P A 1
H8A1 H 0.7164 0.2259 0.7555 0.031 Uiso 0.5 1 calc R U P A 1
H8A2 H 0.5924 0.2718 0.6920 0.031 Uiso 0.5 1 calc R U P A 1
C9A C 0.6712(17) 0.0667(16) 0.6690(10) 0.0278(15) Uiso 0.5 1 d . . P A 1
H9A1 H 0.7633 0.0181 0.6755 0.033 Uiso 0.5 1 calc R U P A 1
H9A2 H 0.6042 0.0150 0.7048 0.033 Uiso 0.5 1 calc R U P A 1
C10A C 0.6228(11) 0.0543(13) 0.5812(7) 0.0286(16) Uiso 0.5 1 d . . P A 1
H10C H 0.6205 -0.0501 0.5653 0.034 Uiso 0.5 1 calc R U P A 1
H10D H 0.5262 0.0928 0.5761 0.034 Uiso 0.5 1 calc R U P A 1
C11A C 0.7112(12) 0.1324(12) 0.5248(8) 0.0267(15) Uiso 0.5 1 d . . P A 1
H11C H 0.6676 0.1288 0.4687 0.032 Uiso 0.5 1 calc R U P A 1
H11D H 0.8024 0.0814 0.5222 0.032 Uiso 0.5 1 calc R U P A 1
C12A C 0.7615(11) 0.3560(10) 0.3737(6) 0.0197(13) Uiso 0.5 1 d . . P A 1
H12A H 0.7589 0.2491 0.3610 0.024 Uiso 0.5 1 calc R U P A 1
C13A C 0.605(2) 0.4113(19) 0.3730(12) 0.0299(15) Uiso 0.5 1 d . . P A 1
H13C H 0.6021 0.5175 0.3845 0.036 Uiso 0.5 1 calc R U P A 1
H13D H 0.5512 0.3597 0.4158 0.036 Uiso 0.5 1 calc R U P A 1
C14A C 0.5413(15) 0.3774(14) 0.2822(8) 0.0304(16) Uiso 0.5 1 d . . P A 1
H14C H 0.5471 0.2712 0.2711 0.036 Uiso 0.5 1 calc R U P A 1
H14D H 0.4414 0.4060 0.2799 0.036 Uiso 0.5 1 calc R U P A 1
C15A C 0.6245(16) 0.4645(19) 0.2133(10) 0.0319(16) Uiso 0.5 1 d . . P A 1
H15C H 0.5849 0.4439 0.1574 0.038 Uiso 0.5 1 calc R U P A 1
H15D H 0.6201 0.5710 0.2235 0.038 Uiso 0.5 1 calc R U P A 1
C16A C 0.7599(13) 0.4153(14) 0.2199(8) 0.0289(15) Uiso 0.5 1 d . . P A 1
H16C H 0.8149 0.4671 0.1776 0.035 Uiso 0.5 1 calc R U P A 1
H16D H 0.7597 0.3105 0.2047 0.035 Uiso 0.5 1 calc R U P A 1
C17A C 0.8394(11) 0.4300(11) 0.3030(6) 0.0249(14) Uiso 0.5 1 d . . P A 1
H17C H 0.9334 0.3854 0.2982 0.030 Uiso 0.5 1 calc R U P A 1
H17D H 0.8523 0.5349 0.3161 0.030 Uiso 0.5 1 calc R U P A 1
P1B P 0.8276(4) 0.4299(4) 0.4815(2) 0.0170(7) Uani 0.25 1 d . . P C 3
P1 P 0.8276(4) 0.4299(4) 0.4815(2) 0.0170(7) Uani 0.25 1 d . . P B 2
P1A P 0.8573(4) 0.3775(4) 0.4731(2) 0.0180(7) Uani 0.5 1 d . . P A 1
Pd1 Pd 0.93569(6) 0.60563(7) 0.51035(4) 0.01776(17) Uani 0.5 1 d . . P A 1

loop_
_atom_site_aniso_label
_atom_site_aniso_U_11
_atom_site_aniso_U_22
_atom_site_aniso_U_33
_atom_site_aniso_U_23
_atom_site_aniso_U_13
_atom_site_aniso_U_12
P1B 0.0169(15) 0.0138(17) 0.0204(14) -0.0004(13) -0.0001(10) -0.0005(12)
P1 0.0169(15) 0.0138(17) 0.0204(14) -0.0004(13) -0.0001(10) -0.0005(12)
P1A 0.0175(16) 0.0179(19) 0.0186(13) -0.0041(13) -0.0018(10) -0.0025(12)
Pd1 0.0140(3) 0.0182(3) 0.0210(3) -0.0015(2) -0.0015(2) 0.0009(2)

loop_
_atom_type_symbol
_atom_type_description
_atom_type_scat_dispersion_real
_atom_type_scat_dispersion_imag
_atom_type_scat_source
C C 0.0181 0.0091 'International Tables Vol C Tables 4.2.6.8 and 6.1.1.4'
H H 0.0000 0.0000 'International Tables Vol C Tables 4.2.6.8 and 6.1.1.4'
P P 0.2955 0.4335 'International Tables Vol C Tables 4.2.6.8 and 6.1.1.4'
Pd Pd 0.1215 3.9337 'International Tables Vol C Tables 4.2.6.8 and 6.1.1.4'

loop_
_geom_angle_atom_site_label_1
_geom_angle_atom_site_label_2
_geom_angle_atom_site_label_3
_geom_angle
_geom_angle_site_symmetry_1
_geom_angle_site_symmetry_3
C2 C1 Pd1 70.4(5) . .
C2 C1 H1A 116.6 . .
Pd1 C1 H1A 116.6 . .
C2 C1 H1B 116.6 . .
Pd1 C1 H1B 116.6 . .
H1A C1 H1B 113.6 . .
C1 C2 Pd1 71.0(6) . .
C1 C2 H2A 116.5 . .
Pd1 C2 H2A 116.5 . .
C1 C2 H2B 116.5 . .
Pd1 C2 H2B 116.5 . .
H2A C2 H2B 113.5 . .
C4 C3 P1 111.6(8) . 3_766
C4 C3 H3A 109.3 . .
P1 C3 H3A 109.3 3_766 .
C4 C3 H3B 109.3 . .
P1 C3 H3B 109.3 3_766 .
H3A C3 H3B 108.0 . .
C5 C4 C3 116.8(11) . .
C5 C4 H4A 108.1 . .
C3 C4 H4A 108.1 . .
C5 C4 H4B 108.1 . .
C3 C4 H4B 108.1 . .
H4A C4 H4B 107.3 . .
C4 C5 P1 115.3(8) . .
C4 C5 H5A 108.4 . .
P1 C5 H5A 108.4 . .
C4 C5 H5B 108.4 . .
P1 C5 H5B 108.4 . .
H5A C5 H5B 107.5 . .
C4A C3A P1B 112.0(9) . 3_766
C4A C3A H3A1 109.2 . .
P1B C3A H3A1 109.2 3_766 .
C4A C3A H3A2 109.2 . .
P1B C3A H3A2 109.2 3_766 .
H3A1 C3A H3A2 107.9 . .
C5A C4A C3A 114.3(14) . .
C5A C4A H4A1 108.7 . .
C3A C4A H4A1 108.7 . .
C5A C4A H4A2 108.7 . .
C3A C4A H4A2 108.7 . .
H4A1 C4A H4A2 107.6 . .
C4A C5A P1B 116.9(10) . .
C4A C5A H5A1 108.1 . .
P1B C5A H5A1 108.1 . .
C4A C5A H5A2 108.1 . .
P1B C5A H5A2 108.1 . .
H5A1 C5A H5A2 107.3 . .
C7 C6 C11 110.0(8) . .
C7 C6 P1 111.0(7) . .
C11 C6 P1 115.9(7) . .
C7 C6 H6 106.4 . .
C11 C6 H6 106.4 . .
P1 C6 H6 106.4 . .
C8 C7 C6 118.0(10) . .
C8 C7 H7A 107.8 . .
C6 C7 H7A 107.8 . .
C8 C7 H7B 107.8 . .
C6 C7 H7B 107.8 . .
H7A C7 H7B 107.2 . .
C7 C8 C9 116.5(12) . .
C7 C8 H8A 108.2 . .
C9 C8 H8A 108.2 . .
C7 C8 H8B 108.2 . .
C9 C8 H8B 108.2 . .
H8A C8 H8B 107.3 . .
C8 C9 C10 108.9(12) . .
C8 C9 H9A 109.9 . .
C10 C9 H9A 109.9 . .
C8 C9 H9B 109.9 . .
C10 C9 H9B 109.9 . .
H9A C9 H9B 108.3 . .
C9 C10 C11 110.5(10) . .
C9 C10 H10A 109.6 . .
C11 C10 H10A 109.6 . .
C9 C10 H10B 109.6 . .
C11 C10 H10B 109.6 . .
H10A C10 H10B 108.1 . .
C6 C11 C10 111.0(9) . .
C6 C11 H11A 109.4 . .
C10 C11 H11A 109.4 . .
C6 C11 H11B 109.4 . .
C10 C11 H11B 109.4 . .
H11A C11 H11B 108.0 . .
C13 C12 C17 110.9(11) . .
C13 C12 P1 114.0(10) . .
C17 C12 P1 110.4(7) . .
C13 C12 H12 107.1 . .
C17 C12 H12 107.1 . .
P1 C12 H12 107.1 . .
C14 C13 C12 115.9(15) . .
C14 C13 H13A 108.3 . .
C12 C13 H13A 108.3 . .
C14 C13 H13B 108.3 . .
C12 C13 H13B 108.3 . .
H13A C13 H13B 107.4 . .
C13 C14 C15 113.4(14) . .
C13 C14 H14A 108.9 . .
C15 C14 H14A 108.9 . .
C13 C14 H14B 108.9 . .
C15 C14 H14B 108.9 . .
H14A C14 H14B 107.7 . .
C14 C15 C16 114.7(13) . .
C14 C15 H15A 108.6 . .
C16 C15 H15A 108.6 . .
C14 C15 H15B 108.6 . .
C16 C15 H15B 108.6 . .
H15A C15 H15B 107.6 . .
C17 C16 C15 103.8(10) . .
C17 C16 H16A 111.0 . .
C15 C16 H16A 111.0 . .
C17 C16 H16B 111.0 . .
C15 C16 H16B 111.0 . .
H16A C16 H16B 109.0 . .
C16 C17 C12 112.6(9) . .
C16 C17 H17A 109.1 . .
C12 C17 H17A 109.1 . .
C16 C17 H17B 109.1 . .
C12 C17 H17B 109.1 . .
H17A C17 H17B 107.8 . .
C11A C6A C7A 110.1(9) . .
C11A C6A P1A 112.0(7) . .
C7A C6A P1A 109.9(7) . .
C11A C6A H6A 108.3 . .
C7A C6A H6A 108.3 . .
P1A C6A H6A 108.3 . .
C6A C7A C8A 106.6(9) . .
C6A C7A H7A1 110.4 . .
C8A C7A H7A1 110.4 . .
C6A C7A H7A2 110.4 . .
C8A C7A H7A2 110.4 . .
H7A1 C7A H7A2 108.6 . .
C9A C8A C7A 105.9(11) . .
C9A C8A H8A1 110.6 . .
C7A C8A H8A1 110.6 . .
C9A C8A H8A2 110.6 . .
C7A C8A H8A2 110.6 . .
H8A1 C8A H8A2 108.7 . .
C10A C9A C8A 112.5(13) . .
C10A C9A H9A1 109.1 . .
C8A C9A H9A1 109.1 . .
C10A C9A H9A2 109.1 . .
C8A C9A H9A2 109.1 . .
H9A1 C9A H9A2 107.8 . .
C11A C10A C9A 112.9(11) . .
C11A C10A H10C 109.0 . .
C9A C10A H10C 109.0 . .
C11A C10A H10D 109.0 . .
C9A C10A H10D 109.0 . .
H10C C10A H10D 107.8 . .
C10A C11A C6A 114.7(10) . .
C10A C11A H11C 108.6 . .
C6A C11A H11C 108.6 . .
C10A C11A H11D 108.6 . .
C6A C11A H11D 108.6 . .
H11C C11A H11D 107.6 . .
C17A C12A C13A 109.0(10) . .
C17A C12A P1A 111.1(7) . .
C13A C12A P1A 115.3(9) . .
C17A C12A H12A 107.0 . .
C13A C12A H12A 107.0 . .
P1A C12A H12A 107.0 . .
C12A C13A C14A 106.8(13) . .
C12A C13A H13C 110.4 . .
C14A C13A H13C 110.4 . .
C12A C13A H13D 110.4 . .
C14A C13A H13D 110.4 . .
H13C C13A H13D 108.6 . .
C15A C14A C13A 110.7(12) . .
C15A C14A H14C 109.5 . .
C13A C14A H14C 109.5 . .
C15A C14A H14D 109.5 . .
C13A C14A H14D 109.5 . .
H14C C14A H14D 108.1 . .
C16A C15A C14A 105.2(13) . .
C16A C15A H15C 110.7 . .
C14A C15A H15C 110.7 . .
C16A C15A H15D 110.7 . .
C14A C15A H15D 110.7 . .
H15C C15A H15D 108.8 . .
C15A C16A C17A 119.3(12) . .
C15A C16A H16C 107.5 . .
C17A C16A H16C 107.5 . .
C15A C16A H16D 107.5 . .
C17A C16A H16D 107.5 . .
H16C C16A H16D 107.0 . .
C12A C17A C16A 111.9(9) . .
C12A C17A H17C 109.2 . .
C16A C17A H17C 109.2 . .
C12A C17A H17D 109.2 . .
C16A C17A H17D 109.2 . .
H17C C17A H17D 107.9 . .
C6 P1 C5 101.5(4) . .
C6 P1 C12 102.8(5) . .
C5 P1 C12 103.8(4) . .
C12A P1A C6A 101.9(5) . .
C12A P1A Pd1 126.9(4) . 3_766
C6A P1A Pd1 124.6(4) . 3_766
C12A P1A Pd1 118.7(3) . .
C6A P1A Pd1 116.1(3) . .
Pd1 P1A Pd1 64.96(10) 3_766 .
P1A Pd1 C2 96.0(3) 3_766 .
P1A Pd1 C1 134.6(3) 3_766 .
C2 Pd1 C1 38.6(4) . .
P1A Pd1 P1A 115.04(10) 3_766 .
C2 Pd1 P1A 148.7(3) . .
C1 Pd1 P1A 110.2(3) . .
P1A Pd1 Pd1 63.75(10) 3_766 3_766
C2 Pd1 Pd1 159.5(3) . 3_766
C1 Pd1 Pd1 161.1(3) . 3_766
P1A Pd1 Pd1 51.29(9) . 3_766

loop_
_geom_bond_atom_site_label_1
_geom_bond_atom_site_label_2
_geom_bond_distance
_geom_bond_site_symmetry_2
C1 C2 1.402(13) .
C1 Pd1 2.122(9) .
C1 H1A 0.9900 .
C1 H1B 0.9900 .
C2 Pd1 2.115(10) .
C2 H2A 0.9900 .
C2 H2B 0.9900 .
C3 C4 1.499(17) .
C3 P1 2.408(9) 3_766
C3 H3A 0.9900 .
C3 H3B 0.9900 .
C4 C5 1.489(17) .
C4 H4A 0.9900 .
C4 H4B 0.9900 .
C5 P1 1.849(10) .
C5 H5A 0.9900 .
C5 H5B 0.9900 .
C3A C4A 1.56(2) .
C3A P1B 2.408(9) 3_766
C3A H3A1 0.9900 .
C3A H3A2 0.9900 .
C4A C5A 1.47(2) .
C4A H4A1 0.9900 .
C4A H4A2 0.9900 .
C5A P1B 1.849(10) .
C5A H5A1 0.9900 .
C5A H5A2 0.9900 .
C6 C7 1.523(14) .
C6 C11 1.540(15) .
C6 P1 1.837(10) .
C6 H6 1.0000 .
C7 C8 1.422(18) .
C7 H7A 0.9900 .
C7 H7B 0.9900 .
C8 C9 1.532(19) .
C8 H8A 0.9900 .
C8 H8B 0.9900 .
C9 C10 1.550(19) .
C9 H9A 0.9900 .
C9 H9B 0.9900 .
C10 C11 1.581(17) .
C10 H10A 0.9900 .
C10 H10B 0.9900 .
C11 H11A 0.9900 .
C11 H11B 0.9900 .
C12 C13 1.47(2) .
C12 C17 1.533(14) .
C12 P1 1.860(11) .
C12 H12 1.0000 .
C13 C14 1.41(2) .
C13 H13A 0.9900 .
C13 H13B 0.9900 .
C14 C15 1.45(2) .
C14 H14A 0.9900 .
C14 H14B 0.9900 .
C15 C16 1.69(2) .
C15 H15A 0.9900 .
C15 H15B 0.9900 .
C16 C17 1.525(16) .
C16 H16A 0.9900 .
C16 H16B 0.9900 .
C17 H17A 0.9900 .
C17 H17B 0.9900 .
C6A C11A 1.475(15) .
C6A C7A 1.552(14) .
C6A P1A 1.866(11) .
C6A H6A 1.0000 .
C7A C8A 1.634(17) .
C7A H7A1 0.9900 .
C7A H7A2 0.9900 .
C8A C9A 1.491(19) .
C8A H8A1 0.9900 .
C8A H8A2 0.9900 .
C9A C10A 1.49(2) .
C9A H9A1 0.9900 .
C9A H9A2 0.9900 .
C10A C11A 1.442(17) .
C10A H10C 0.9900 .
C10A H10D 0.9900 .
C11A H11C 0.9900 .
C11A H11D 0.9900 .
C12A C17A 1.531(14) .
C12A C13A 1.58(2) .
C12A P1A 1.843(11) .
C12A H12A 1.0000 .
C13A C14A 1.61(2) .
C13A H13C 0.9900 .
C13A H13D 0.9900 .
C14A C15A 1.59(2) .
C14A H14C 0.9900 .
C14A H14D 0.9900 .
C15A C16A 1.37(2) .
C15A H15C 0.9900 .
C15A H15D 0.9900 .
C16A C17A 1.536(16) .
C16A H16C 0.9900 .
C16A H16D 0.9900 .
C17A H17C 0.9900 .
C17A H17D 0.9900 .
P1A Pd1 1.997(4) 3_766
P1A Pd1 2.295(3) .
Pd1 P1A 1.997(4) 3_766
Pd1 Pd1 2.3183(12) 3_766
